data_1503635
loop_
_publ_author_name
'Mei, Luo'
'Hai, Zhang Jia'
'Jie, Sun'
'Ming, Zhou Shi'
'Hao, Yin'
'Liang, Hu Ke'

_publ_section_title
;
 Modular synthesis of oxazolines and their derivatives.
;
_journal_issue 2
_journal_name_full 'Journal of combinatorial chemistry'
_journal_page_first 220
_journal_page_last 227
_journal_paper_doi 10.1021/cc8001537
_journal_volume 11
_journal_year 2009
_chemical_formula_sum 'C16 H12 N2'
_chemical_formula_weight 232.28
_chemical_name_systematic
; 
 ? 
;
_space_group_IT_number 14
_symmetry_cell_setting monoclinic
_symmetry_space_group_name_Hall '-P 2ybc'
_symmetry_space_group_name_H-M 'P 1 21/c 1'
_atom_sites_solution_hydrogens geom
_atom_sites_solution_primary direct
_atom_sites_solution_secondary difmap
_audit_creation_method SHELXL-97
_cell_angle_alpha 90.00
_cell_angle_beta 93.049(9)
_cell_angle_gamma 90.00
_cell_formula_units_Z 2
_cell_length_a 13.466(5)
_cell_length_b 5.758(2)
_cell_length_c 7.713(3)
_cell_measurement_reflns_used 533
_cell_measurement_temperature 293(2)
_cell_measurement_theta_max 46.160
_cell_measurement_theta_min 6.060
_cell_volume 597.2(4)
_computing_cell_refinement 'Bruker SMART'
_computing_data_collection 'Bruker SMART'
_computing_data_reduction 'Bruker SHELXTL'
_computing_molecular_graphics 'Bruker SHELXTL'
_computing_publication_material 'Bruker SHELXTL'
_computing_structure_refinement 'SHELXL-97 (Sheldrick, 1997)'
_computing_structure_solution 'SHELXS-97 (Sheldrick, 1990)'
_diffrn_ambient_temperature 293(2)
_diffrn_measured_fraction_theta_full 0.996
_diffrn_measured_fraction_theta_max 0.996
_diffrn_measurement_device_type 'CCD area detector'
_diffrn_measurement_method 'phi and omega scans'
_diffrn_radiation_monochromator graphite
_diffrn_radiation_source 'fine-focus sealed tube'
_diffrn_radiation_type MoK\a
_diffrn_radiation_wavelength 0.71073
_diffrn_reflns_av_R_equivalents 0.0994
_diffrn_reflns_av_sigmaI/netI 0.0693
_diffrn_reflns_limit_h_max 16
_diffrn_reflns_limit_h_min -13
_diffrn_reflns_limit_k_max 6
_diffrn_reflns_limit_k_min -6
_diffrn_reflns_limit_l_max 9
_diffrn_reflns_limit_l_min -9
_diffrn_reflns_number 2973
_diffrn_reflns_theta_full 25.49
_diffrn_reflns_theta_max 25.49
_diffrn_reflns_theta_min 1.51
_exptl_absorpt_coefficient_mu 0.077
_exptl_absorpt_correction_T_max 1.00000
_exptl_absorpt_correction_T_min 0.75229
_exptl_absorpt_correction_type empirical
_exptl_absorpt_process_details sadabs
_exptl_crystal_colour red
_exptl_crystal_density_diffrn 1.292
_exptl_crystal_density_method 'not measured'
_exptl_crystal_description prismatic
_exptl_crystal_F_000 244
_exptl_crystal_size_max 0.347
_exptl_crystal_size_mid 0.211
_exptl_crystal_size_min 0.056
_refine_diff_density_max 0.181
_refine_diff_density_min -0.175
_refine_diff_density_rms 0.039
_refine_ls_extinction_method none
_refine_ls_goodness_of_fit_ref 1.084
_refine_ls_hydrogen_treatment constr
_refine_ls_matrix_type full
_refine_ls_number_parameters 82
_refine_ls_number_reflns 1103
_refine_ls_number_restraints 0
_refine_ls_restrained_S_all 1.084
_refine_ls_R_factor_all 0.0879
_refine_ls_R_factor_gt 0.0633
_refine_ls_shift/su_max 0.004
_refine_ls_shift/su_mean 0.001
_refine_ls_structure_factor_coef Fsqd
_refine_ls_weighting_details 'calc w=1/[\s^2^(Fo^2^)+(0.0662P)^2^+0.0000P] where P=(Fo^2^+2Fc^2^)/3'
_refine_ls_weighting_scheme calc
_refine_ls_wR_factor_gt 0.1564
_refine_ls_wR_factor_ref 0.1704
_reflns_number_gt 771
_reflns_number_total 1103
_reflns_threshold_expression >2sigma(I)
_cod_data_source_file cc8001537_si_003.cif
_cod_data_source_block cd28191
_cod_depositor_comments
;
The following automatic conversions were performed:

'_symmetry_cell_setting' value 'Monoclinic' changed to 'monoclinic'
according to /home/saulius/struct/CIF-dictionaries/cif_core.dic
dictionary named 'cif_core.dic' version 2.4.2 from 2011-04-26.

Automatic conversion script
Id: cif_fix_values 1715 2011-07-08 13:25:40Z adriana 
;
_cod_original_sg_symbol_H-M P2(1)/c
_cod_database_code 1503635

loop_
_symmetry_equiv_pos_as_xyz
'x, y, z'
'-x, y+1/2, -z+1/2'
'-x, -y, -z'
'x, -y-1/2, z-1/2'

loop_
_atom_site_label
_atom_site_type_symbol
_atom_site_fract_x
_atom_site_fract_y
_atom_site_fract_z
_atom_site_U_iso_or_equiv
_atom_site_adp_type
_atom_site_occupancy
_atom_site_symmetry_multiplicity
_atom_site_calc_flag
_atom_site_refinement_flags
C1 C 0.59566(15) 0.0036(4) 0.4541(3) 0.0400(6) Uani 1 1 d .
N1 N 0.54860(13) -0.2015(3) 0.4531(3) 0.0529(7) Uani 1 1 d .
C3 C 0.70084(15) 0.0042(4) 0.4038(3) 0.0385(6) Uani 1 1 d .
C8 C 0.76582(16) 0.1841(4) 0.4539(3) 0.0463(7) Uani 1 1 d .
H8 H 0.7432 0.3085 0.5178 0.056 Uiso 1 1 calc R
C5 C 0.83545(16) -0.1850(4) 0.2640(3) 0.0517(7) Uani 1 1 d .
H5 H 0.8587 -0.3084 0.1998 0.062 Uiso 1 1 calc R
C4 C 0.73709(16) -0.1791(4) 0.3082(3) 0.0457(7) Uani 1 1 d .
H4 H 0.6946 -0.2997 0.2735 0.055 Uiso 1 1 calc R
C7 C 0.86393(17) 0.1775(4) 0.4085(4) 0.0533(7) Uani 1 1 d .
H7 H 0.9066 0.2988 0.4411 0.064 Uiso 1 1 calc R
C6 C 0.89896(16) -0.0057(4) 0.3158(3) 0.0514(7) Uani 1 1 d .
H6 H 0.9653 -0.0097 0.2879 0.062 Uiso 1 1 calc R
C2 C 0.54542(16) 0.2021(4) 0.5004(4) 0.0524(7) Uani 1 1 d .
H2 H 0.5790 0.3432 0.4991 0.063 Uiso 1 1 calc R

loop_
_atom_site_aniso_label
_atom_site_aniso_U_11
_atom_site_aniso_U_22
_atom_site_aniso_U_33
_atom_site_aniso_U_23
_atom_site_aniso_U_13
_atom_site_aniso_U_12
C1 0.0405(12) 0.0328(13) 0.0465(14) 0.0011(12) 0.0007(9) 0.0001(10)
N1 0.0424(11) 0.0341(12) 0.0832(18) -0.0050(10) 0.0118(10) -0.0019(8)
C3 0.0363(12) 0.0359(13) 0.0435(14) 0.0011(11) 0.0031(9) 0.0003(10)
C8 0.0477(13) 0.0370(14) 0.0547(16) -0.0022(11) 0.0070(11) -0.0009(10)
C5 0.0461(14) 0.0523(16) 0.0573(18) -0.0071(13) 0.0073(12) 0.0085(11)
C4 0.0432(13) 0.0383(14) 0.0556(16) -0.0072(12) 0.0014(11) -0.0017(10)
C7 0.0459(14) 0.0493(16) 0.0650(19) -0.0002(13) 0.0074(12) -0.0110(11)
C6 0.0365(12) 0.0630(17) 0.0552(16) 0.0063(14) 0.0073(10) 0.0036(12)
C2 0.0420(13) 0.0336(15) 0.083(2) -0.0020(12) 0.0122(13) -0.0037(10)

loop_
_atom_type_symbol
_atom_type_description
_atom_type_scat_dispersion_real
_atom_type_scat_dispersion_imag
_atom_type_scat_source
C C 0.0033 0.0016 'International Tables Vol C Tables 4.2.6.8 and 6.1.1.4'
H H 0.0000 0.0000 'International Tables Vol C Tables 4.2.6.8 and 6.1.1.4'
N N 0.0061 0.0033 'International Tables Vol C Tables 4.2.6.8 and 6.1.1.4'

loop_
_geom_angle_atom_site_label_1
_geom_angle_atom_site_label_2
_geom_angle_atom_site_label_3
_geom_angle
_geom_angle_site_symmetry_1
N1 C1 C2 119.5(2) .
N1 C1 C3 117.20(19) .
C2 C1 C3 123.35(19) .
C2 N1 C1 117.13(19) 3_656
C4 C3 C8 118.5(2) .
C4 C3 C1 120.13(19) .
C8 C3 C1 121.4(2) .
C7 C8 C3 120.1(2) .
C7 C8 H8 120.0 .
C3 C8 H8 120.0 .
C6 C5 C4 119.6(2) .
C6 C5 H5 120.2 .
C4 C5 H5 120.2 .
C5 C4 C3 121.1(2) .
C5 C4 H4 119.5 .
C3 C4 H4 119.5 .
C6 C7 C8 120.8(2) .
C6 C7 H7 119.6 .
C8 C7 H7 119.6 .
C7 C6 C5 119.9(2) .
C7 C6 H6 120.0 .
C5 C6 H6 120.0 .
N1 C2 C1 123.4(2) 3_656
N1 C2 H2 118.3 3_656
C1 C2 H2 118.3 .

loop_
_geom_bond_atom_site_label_1
_geom_bond_atom_site_label_2
_geom_bond_distance
_geom_bond_site_symmetry_2
C1 N1 1.340(3) .
C1 C2 1.385(3) .
C1 C3 1.488(3) .
N1 C2 1.334(3) 3_656
C3 C4 1.391(3) .
C3 C8 1.397(3) .
C8 C7 1.385(3) .
C8 H8 0.9300 .
C5 C6 1.386(3) .
C5 C4 1.386(3) .
C5 H5 0.9300 .
C4 H4 0.9300 .
C7 C6 1.372(3) .
C7 H7 0.9300 .
C6 H6 0.9300 .
C2 N1 1.334(3) 3_656
C2 H2 0.9300 .

loop_
_geom_torsion_atom_site_label_1
_geom_torsion_atom_site_label_2
_geom_torsion_atom_site_label_3
_geom_torsion_atom_site_label_4
_geom_torsion
_geom_torsion_site_symmetry_4
C2 C1 N1 C2 -0.7(4) 3_656
C3 C1 N1 C2 179.5(2) 3_656
N1 C1 C3 C4 20.2(3) .
C2 C1 C3 C4 -159.6(2) .
N1 C1 C3 C8 -158.4(2) .
C2 C1 C3 C8 21.8(4) .
C4 C3 C8 C7 0.0(3) .
C1 C3 C8 C7 178.6(2) .
C6 C5 C4 C3 0.1(4) .
C8 C3 C4 C5 0.3(4) .
C1 C3 C4 C5 -178.3(2) .
C3 C8 C7 C6 -0.7(4) .
C8 C7 C6 C5 1.2(4) .
C4 C5 C6 C7 -0.9(4) .
N1 C1 C2 N1 0.8(4) 3_656
C3 C1 C2 N1 -179.4(2) 3_656
